data_7157089
loop_
_publ_author_name
'Gharpure, Santosh J.'
'Nanda, Santosh K.'
'Fartade, Dipak J.'

_publ_section_title
;
 Expeditious diastereoselective synthesis of medium ring heterocycle-fused
 chromenes via tandem 8/9-endo-dig and 8-exo-dig
 hydroalkoxylation-formal-[4 + 2] cycloaddition.
;
_journal_issue 39
_journal_name_full 'Organic &amp; biomolecular chemistry'
_journal_page_first 8806
_journal_page_last 8810
_journal_paper_doi 10.1039/c9ob02030f
_journal_volume 17
_journal_year 2019
_chemical_absolute_configuration unk
_chemical_formula_moiety 'C32 H29 N O4 S'
_chemical_formula_sum 'C32 H29 N O4 S'
_chemical_formula_weight 523.62
_space_group_crystal_system monoclinic
_space_group_IT_number 4
_space_group_name_Hall 'P 2yb'
_space_group_name_H-M_alt 'P 1 21 1'
_symmetry_space_group_name_Hall 'P 2yb'
_symmetry_space_group_name_H-M 'P 1 21 1'
_atom_sites_solution_hydrogens geom
_atom_sites_solution_primary dual
_audit_creation_date 2018-12-07
_audit_creation_method
;
Olex2 1.2-ac3
(compiled 2017.08.10 svn.r3458 for OlexSys, GUI svn.r5381)
;
_audit_update_record
;
2018-12-14 deposited with the CCDC.    2019-09-18 downloaded from the CCDC.
;
_cell_angle_alpha 90
_cell_angle_beta 91.611(7)
_cell_angle_gamma 90
_cell_formula_units_Z 2
_cell_length_a 9.2331(7)
_cell_length_b 9.4073(7)
_cell_length_c 15.2033(12)
_cell_measurement_reflns_used 4462
_cell_measurement_temperature 150
_cell_measurement_theta_max 29.7810
_cell_measurement_theta_min 2.2650
_cell_volume 1320.01(17)
_computing_cell_refinement 'CrysAlisPro 1.171.39.46 (Rigaku OD, 2018)'
_computing_data_collection 'CrysAlisPro 1.171.39.46 (Rigaku OD, 2018)'
_computing_data_reduction 'CrysAlisPro 1.171.39.46 (Rigaku OD, 2018)'
_computing_molecular_graphics 'Olex2 (Dolomanov et al., 2009)'
_computing_publication_material 'Olex2 (Dolomanov et al., 2009)'
_computing_structure_refinement 'ShelXL (Sheldrick, 2015)'
_computing_structure_solution 'ShelXT (Sheldrick, 2015)'
_diffrn_ambient_temperature 150
_diffrn_detector 'CCD plate'
_diffrn_measured_fraction_theta_full 1.000
_diffrn_measured_fraction_theta_max 1.000
_diffrn_measurement_details
;
List of Runs (angles in degrees, time in seconds):

  # Type    Start    End  Width  t~exp~   \w     \q     \k     \f   Frames
#--------------------------------------------------------------------------
  1  \w    -81.00  19.00   0.50    8.00    --  -20.00 -72.00-180.00  200
  2  \w    -58.00  60.00   0.50    8.00    --  -20.00  72.00 108.00  236
  3  \w   -102.00 -21.00   0.50    8.00    --  -20.00 -72.00 -36.00  162
  4  \w    -20.00   5.50   0.50    8.00    --  -20.00   0.00 -36.00   51
;
_diffrn_measurement_device 'abstract diffractometer'
_diffrn_measurement_device_type 'dtrek-CrysAlisPro-abstract goniometer imported rigaku-d*trek images'
_diffrn_measurement_method '\w scans'
_diffrn_orient_matrix_type 'CrysAlisPro convention (1999,Acta A55,543-557)'
_diffrn_orient_matrix_UB_11 -0.0015291000
_diffrn_orient_matrix_UB_12 -0.0749101000
_diffrn_orient_matrix_UB_13 0.0053187000
_diffrn_orient_matrix_UB_21 -0.0213082000
_diffrn_orient_matrix_UB_22 -0.0078498000
_diffrn_orient_matrix_UB_23 -0.0449377000
_diffrn_orient_matrix_UB_31 0.0737733000
_diffrn_orient_matrix_UB_32 -0.0037147000
_diffrn_orient_matrix_UB_33 -0.0115557000
_diffrn_radiation_monochromator graphite
_diffrn_radiation_probe x-ray
_diffrn_radiation_type MoK\a
_diffrn_radiation_wavelength 0.71073
_diffrn_reflns_av_R_equivalents 0.0634
_diffrn_reflns_av_unetI/netI 0.0879
_diffrn_reflns_Laue_measured_fraction_full 1.000
_diffrn_reflns_Laue_measured_fraction_max 1.000
_diffrn_reflns_limit_h_max 10
_diffrn_reflns_limit_h_min -10
_diffrn_reflns_limit_k_max 11
_diffrn_reflns_limit_k_min -11
_diffrn_reflns_limit_l_max 17
_diffrn_reflns_limit_l_min -18
_diffrn_reflns_number 8170
_diffrn_reflns_point_group_measured_fraction_full 0.975
_diffrn_reflns_point_group_measured_fraction_max 0.975
_diffrn_reflns_theta_full 24.999
_diffrn_reflns_theta_max 24.999
_diffrn_reflns_theta_min 2.207
_diffrn_source 'fine-focus sealed X-ray tube'
_diffrn_source_type 'Enhance (Mo) X-ray Source'
_exptl_absorpt_coefficient_mu 0.162
_exptl_absorpt_correction_T_max 1.00000
_exptl_absorpt_correction_T_min 0.60194
_exptl_absorpt_correction_type multi-scan
_exptl_absorpt_process_details
;
CrysAlisPro 1.171.39.46 (Rigaku Oxford Diffraction, 2018)
Empirical absorption correction using spherical harmonics,
 implemented in SCALE3 ABSPACK scaling algorithm.
;
_exptl_crystal_colour colourless
_exptl_crystal_colour_primary colourless
_exptl_crystal_density_diffrn 1.317
_exptl_crystal_description block
_exptl_crystal_F_000 552
_exptl_crystal_size_max 0.18
_exptl_crystal_size_mid 0.12
_exptl_crystal_size_min 0.11
_refine_diff_density_max 0.453
_refine_diff_density_min -0.560
_refine_diff_density_rms 0.153
_refine_ls_abs_structure_details
;
 Flack x determined using 1273 quotients [(I+)-(I-)]/[(I+)+(I-)]
 (Parsons, Flack and Wagner, Acta Cryst. B69 (2013) 249-259).
;
_refine_ls_abs_structure_Flack 0.06(9)
_refine_ls_extinction_method none
_refine_ls_goodness_of_fit_ref 1.097
_refine_ls_hydrogen_treatment constr
_refine_ls_matrix_type full
_refine_ls_number_parameters 345
_refine_ls_number_reflns 4523
_refine_ls_number_restraints 1
_refine_ls_restrained_S_all 1.097
_refine_ls_R_factor_all 0.0764
_refine_ls_R_factor_gt 0.0560
_refine_ls_shift/su_max 0.000
_refine_ls_shift/su_mean 0.000
_refine_ls_structure_factor_coef Fsqd
_refine_ls_weighting_details 'w=1/[\s^2^(Fo^2^)+(0.0885P)^2^] where P=(Fo^2^+2Fc^2^)/3'
_refine_ls_weighting_scheme calc
_refine_ls_wR_factor_gt 0.1297
_refine_ls_wR_factor_ref 0.1724
_reflns_Friedel_coverage 0.830
_reflns_Friedel_fraction_full 0.947
_reflns_Friedel_fraction_max 0.947
_reflns_number_gt 3777
_reflns_number_total 4523
_reflns_threshold_expression 'I > 2\s(I)'
_cod_data_source_file c9ob02030f2.cif
_cod_data_source_block sjg-sn-10-1491_mo
_cod_depositor_comments 'Adding full bibliography for 7157086--7157091.cif.'
_cod_original_cell_volume 1320.01(18)
_cod_database_code 7157089
_shelx_shelxl_version_number 2014/7
_shelx_space_group_comment
;
The symmetry employed for this shelxl refinement is uniquely defined
by the following loop, which should always be used as a source of
symmetry information in preference to the above space-group names.
They are only intended as comments.
;
_shelx_estimated_absorpt_t_max 0.982
_shelx_estimated_absorpt_t_min 0.971
_reflns_odcompleteness_completeness 91.51
_reflns_odcompleteness_iscentric 1
_reflns_odcompleteness_theta 31.02
_olex2_refinement_description
;
1. Fixed Uiso
 At 1.2 times of:
  All C(H) groups, All C(H,H) groups
 At 1.5 times of:
  All C(H,H,H) groups
2.a Ternary CH refined with riding coordinates:
 C10(H10)
2.b Secondary CH2 refined with riding coordinates:
 C9(H9A,H9B), C8(H8A,H8B)
2.c Aromatic/amide H refined with riding coordinates:
 C25(H25), C4(H4), C17(H17), C24(H24), C3(H3), C20(H20), C19(H19), C16(H16),
 C7(H7), C6(H6), C32(H32), C18(H18), C23(H23), C28(H28), C26(H26), C29(H29),
 C30(H30), C31(H31)
2.d Idealised Me refined as rotating group:
 C11(H11A,H11B,H11C), C1(H1A,H1B,H1C)
;
_olex2_submission_special_instructions 'No special instructions were received'
_oxdiff_exptl_absorpt_empirical_details
;
Empirical correction (ABSPACK) includes:
- Absorption correction using spherical harmonics
- Frame scaling
- Detector area scaling
;
_oxdiff_exptl_absorpt_empirical_full_max 1.589
_oxdiff_exptl_absorpt_empirical_full_min 0.566

loop_
_space_group_symop_operation_xyz
'x, y, z'
'-x, y+1/2, -z'

loop_
_atom_site_label
_atom_site_type_symbol
_atom_site_fract_x
_atom_site_fract_y
_atom_site_fract_z
_atom_site_U_iso_or_equiv
_atom_site_adp_type
_atom_site_occupancy
_atom_site_site_symmetry_order
_atom_site_calc_flag
_atom_site_refinement_flags_posn
S01 S -0.87362(15) -0.61708(16) -0.51342(9) 0.0225(4) Uani 1 1 d .
O1 O -0.8243(5) -0.4742(4) -0.5284(3) 0.0291(11) Uani 1 1 d .
O3 O -0.8327(4) -0.7622(4) -0.7807(3) 0.0228(10) Uani 1 1 d .
O4 O -0.8513(4) -0.5651(4) -0.8695(3) 0.0255(10) Uani 1 1 d .
O2 O -1.0253(4) -0.6498(5) -0.5210(3) 0.0283(11) Uani 1 1 d .
N1 N -0.7927(5) -0.7187(5) -0.5834(3) 0.0210(12) Uani 1 1 d .
C25 C -0.9146(8) -0.1283(8) -0.8728(4) 0.0367(17) Uani 1 1 d .
H25 H -0.9252 -0.0280 -0.8764 0.044 Uiso 1 1 calc R
C5 C -0.8125(7) -0.6662(7) -0.4069(4) 0.0238(14) Uani 1 1 d .
C10 C -0.9708(6) -0.7385(7) -0.7373(4) 0.0233(14) Uani 1 1 d .
H10 H -0.9689 -0.6433 -0.7080 0.028 Uiso 1 1 calc R
C4 C -0.8825(7) -0.7752(7) -0.3626(4) 0.0277(15) Uani 1 1 d .
H4 H -0.9645 -0.8213 -0.3886 0.033 Uiso 1 1 calc R
C14 C -0.5967(6) -0.6107(7) -0.6660(4) 0.0192(12) Uani 1 1 d .
C17 C -0.3911(7) -0.7219(7) -0.5462(4) 0.0306(16) Uani 1 1 d .
H17 H -0.3213 -0.7612 -0.5061 0.037 Uiso 1 1 calc R
C21 C -0.8078(7) -0.3367(7) -0.8017(4) 0.0228(14) Uani 1 1 d .
C24 C -0.9833(8) -0.2164(7) -0.9346(4) 0.0336(17) Uani 1 1 d .
H24 H -1.0454 -0.1759 -0.9787 0.040 Uiso 1 1 calc R
C3 C -0.8298(7) -0.8150(8) -0.2795(4) 0.0310(16) Uani 1 1 d .
H3 H -0.8767 -0.8892 -0.2488 0.037 Uiso 1 1 calc R
C20 C -0.7224(7) -0.4063(7) -0.7335(4) 0.0246(14) Uani 1 1 d .
H20 H -0.6798 -0.3501 -0.6877 0.030 Uiso 1 1 calc R
C9 C -0.9827(7) -0.8534(7) -0.6681(4) 0.0251(14) Uani 1 1 d .
H9A H -0.9945 -0.9463 -0.6980 0.030 Uiso 1 1 calc R
H9B H -1.0711 -0.8361 -0.6343 0.030 Uiso 1 1 calc R
C19 C -0.4483(6) -0.5803(7) -0.6728(4) 0.0255(15) Uani 1 1 d .
H19 H -0.4168 -0.5223 -0.7197 0.031 Uiso 1 1 calc R
C13 C -0.7005(6) -0.5472(7) -0.7320(4) 0.0184(13) Uani 1 1 d .
C16 C -0.5387(7) -0.7538(7) -0.5379(4) 0.0279(15) Uani 1 1 d .
H16 H -0.5689 -0.8157 -0.4926 0.033 Uiso 1 1 calc R
C7 C -0.6416(7) -0.6423(8) -0.2865(4) 0.0305(16) Uani 1 1 d .
H7 H -0.5579 -0.5981 -0.2610 0.037 Uiso 1 1 calc R
C6 C -0.6918(6) -0.5986(7) -0.3686(4) 0.0264(15) Uani 1 1 d .
H6 H -0.6449 -0.5237 -0.3986 0.032 Uiso 1 1 calc R
C22 C -0.8738(7) -0.4210(7) -0.8664(4) 0.0218(14) Uani 1 1 d .
C2 C -0.7097(7) -0.7483(8) -0.2405(4) 0.0314(16) Uani 1 1 d .
C32 C -0.5608(7) -0.6031(8) -0.9176(4) 0.0307(15) Uani 1 1 d .
H32 H -0.5999 -0.5108 -0.9270 0.037 Uiso 1 1 calc R
C18 C -0.3481(7) -0.6334(8) -0.6127(4) 0.0305(15) Uani 1 1 d .
H18 H -0.2487 -0.6089 -0.6171 0.037 Uiso 1 1 calc R
C27 C -0.6276(6) -0.6955(7) -0.8596(4) 0.0214(13) Uani 1 1 d .
C11 C -1.0975(6) -0.7446(8) -0.8032(4) 0.0325(16) Uani 1 1 d .
H11A H -1.0886 -0.6677 -0.8462 0.049 Uiso 1 1 calc GR
H11B H -1.1885 -0.7338 -0.7722 0.049 Uiso 1 1 calc GR
H11C H -1.0972 -0.8364 -0.8338 0.049 Uiso 1 1 calc GR
C12 C -0.7562(6) -0.6414(6) -0.8080(4) 0.0212(13) Uani 1 1 d .
C15 C -0.6406(6) -0.6946(6) -0.5962(4) 0.0208(13) Uani 1 1 d .
C23 C -0.9625(7) -0.3616(7) -0.9327(4) 0.0278(15) Uani 1 1 d .
H23 H -1.0080 -0.4206 -0.9760 0.033 Uiso 1 1 calc R
C8 C -0.8528(7) -0.8621(7) -0.6039(4) 0.0253(14) Uani 1 1 d .
H8A H -0.8828 -0.9082 -0.5488 0.030 Uiso 1 1 calc R
H8B H -0.7765 -0.9216 -0.6299 0.030 Uiso 1 1 calc R
C28 C -0.5672(7) -0.8287(7) -0.8457(5) 0.0313(16) Uani 1 1 d .
H28 H -0.6101 -0.8926 -0.8057 0.038 Uiso 1 1 calc R
C26 C -0.8304(8) -0.1893(7) -0.8059(5) 0.0325(16) Uani 1 1 d .
H26 H -0.7870 -0.1300 -0.7620 0.039 Uiso 1 1 calc R
C29 C -0.4453(8) -0.8690(8) -0.8897(5) 0.0372(17) Uani 1 1 d .
H29 H -0.4054 -0.9610 -0.8801 0.045 Uiso 1 1 calc R
C1 C -0.6544(8) -0.7930(9) -0.1507(4) 0.0401(18) Uani 1 1 d .
H1A H -0.6898 -0.7267 -0.1065 0.060 Uiso 1 1 calc GR
H1B H -0.5482 -0.7923 -0.1492 0.060 Uiso 1 1 calc GR
H1C H -0.6891 -0.8890 -0.1379 0.060 Uiso 1 1 calc GR
C30 C -0.3809(7) -0.7773(8) -0.9472(4) 0.0339(17) Uani 1 1 d .
H30 H -0.2966 -0.8057 -0.9771 0.041 Uiso 1 1 calc R
C31 C -0.4397(7) -0.6432(8) -0.9615(4) 0.0359(17) Uani 1 1 d .
H31 H -0.3962 -0.5795 -1.0015 0.043 Uiso 1 1 calc R

loop_
_atom_site_aniso_label
_atom_site_aniso_U_11
_atom_site_aniso_U_22
_atom_site_aniso_U_33
_atom_site_aniso_U_23
_atom_site_aniso_U_13
_atom_site_aniso_U_12
S01 0.0197(7) 0.0226(8) 0.0250(8) -0.0014(7) -0.0007(5) 0.0018(7)
O1 0.033(3) 0.019(2) 0.035(3) 0.000(2) -0.002(2) 0.006(2)
O3 0.019(2) 0.021(2) 0.028(2) 0.0002(18) 0.0035(17) -0.0029(19)
O4 0.026(2) 0.021(2) 0.029(3) 0.0003(18) -0.0076(18) 0.0023(19)
O2 0.016(2) 0.035(3) 0.033(3) -0.005(2) 0.0002(17) 0.002(2)
N1 0.019(3) 0.020(3) 0.025(3) -0.003(2) 0.000(2) -0.002(2)
C25 0.054(4) 0.024(4) 0.032(4) 0.006(3) 0.000(3) 0.018(4)
C5 0.023(3) 0.025(3) 0.024(4) -0.003(3) 0.005(2) 0.001(3)
C10 0.020(3) 0.026(3) 0.025(3) -0.006(3) 0.002(2) 0.001(3)
C4 0.024(3) 0.031(4) 0.029(4) -0.001(3) 0.005(3) -0.003(3)
C14 0.017(3) 0.021(3) 0.019(3) -0.002(3) -0.001(2) 0.001(3)
C17 0.023(3) 0.037(4) 0.031(4) 0.000(3) -0.008(3) 0.013(3)
C21 0.024(3) 0.022(3) 0.022(3) 0.000(3) 0.001(2) 0.004(3)
C24 0.034(4) 0.035(4) 0.031(4) 0.010(3) -0.004(3) 0.013(3)
C3 0.029(4) 0.037(4) 0.027(4) 0.002(3) 0.008(3) 0.000(3)
C20 0.026(4) 0.025(4) 0.023(4) -0.003(3) -0.001(3) -0.004(3)
C9 0.027(3) 0.022(3) 0.026(4) -0.004(3) 0.005(3) -0.006(3)
C19 0.022(3) 0.029(4) 0.025(4) 0.001(3) 0.001(2) -0.001(3)
C13 0.014(3) 0.022(3) 0.020(3) 0.001(2) 0.003(2) -0.002(3)
C16 0.030(4) 0.021(3) 0.032(4) 0.000(3) -0.001(3) 0.002(3)
C7 0.024(3) 0.039(4) 0.028(4) -0.007(3) -0.004(3) 0.000(3)
C6 0.026(3) 0.025(4) 0.027(4) -0.005(3) -0.004(3) -0.006(3)
C22 0.023(3) 0.020(3) 0.023(3) -0.002(3) 0.005(3) 0.004(3)
C2 0.031(4) 0.034(4) 0.029(4) -0.005(3) -0.002(3) 0.008(3)
C32 0.034(4) 0.026(4) 0.032(4) 0.001(3) 0.007(3) 0.004(3)
C18 0.020(3) 0.039(4) 0.032(4) -0.005(3) -0.001(3) 0.001(3)
C27 0.021(3) 0.022(3) 0.021(3) 0.001(2) -0.001(2) 0.001(3)
C11 0.018(3) 0.046(4) 0.033(4) -0.003(3) -0.001(3) -0.003(3)
C12 0.019(3) 0.021(3) 0.023(3) 0.005(3) -0.004(2) -0.002(3)
C15 0.019(3) 0.021(3) 0.022(3) -0.001(3) 0.004(2) -0.002(3)
C23 0.029(4) 0.028(4) 0.026(4) 0.004(3) -0.005(3) 0.003(3)
C8 0.027(4) 0.018(3) 0.031(4) 0.002(3) 0.004(3) 0.002(3)
C28 0.027(4) 0.029(4) 0.038(4) 0.006(3) 0.009(3) 0.005(3)
C26 0.043(4) 0.022(3) 0.032(4) -0.004(3) -0.001(3) 0.001(3)
C29 0.030(4) 0.034(4) 0.048(5) -0.006(3) 0.003(3) 0.010(3)
C1 0.046(4) 0.049(5) 0.025(4) 0.001(3) -0.008(3) 0.004(4)
C30 0.022(3) 0.050(5) 0.030(4) -0.011(3) 0.005(3) 0.002(4)
C31 0.033(4) 0.043(5) 0.032(4) 0.001(3) 0.010(3) -0.006(4)

loop_
_atom_type_symbol
_atom_type_description
_atom_type_scat_dispersion_real
_atom_type_scat_dispersion_imag
_atom_type_scat_source
C C 0.0033 0.0016 'International Tables Vol C Tables 4.2.6.8 and 6.1.1.4'
H H 0.0000 0.0000 'International Tables Vol C Tables 4.2.6.8 and 6.1.1.4'
N N 0.0061 0.0033 'International Tables Vol C Tables 4.2.6.8 and 6.1.1.4'
O O 0.0106 0.0060 'International Tables Vol C Tables 4.2.6.8 and 6.1.1.4'
S S 0.1246 0.1234 'International Tables Vol C Tables 4.2.6.8 and 6.1.1.4'

loop_
_geom_angle_atom_site_label_1
_geom_angle_atom_site_label_2
_geom_angle_atom_site_label_3
_geom_angle
O1 S01 N1 107.0(3)
O1 S01 C5 107.2(3)
O2 S01 O1 120.0(3)
O2 S01 N1 106.6(3)
O2 S01 C5 107.7(3)
N1 S01 C5 107.8(3)
C12 O3 C10 117.3(4)
C22 O4 C12 123.7(5)
C15 N1 S01 117.6(4)
C15 N1 C8 118.2(5)
C8 N1 S01 119.6(4)
C26 C25 C24 118.9(7)
C4 C5 S01 119.7(5)
C4 C5 C6 120.5(6)
C6 C5 S01 119.7(5)
O3 C10 C9 106.5(5)
O3 C10 C11 111.1(5)
C9 C10 C11 111.2(5)
C3 C4 C5 118.8(6)
C19 C14 C13 118.5(5)
C15 C14 C19 118.4(5)
C15 C14 C13 123.0(5)
C18 C17 C16 119.7(6)
C22 C21 C20 118.0(6)
C22 C21 C26 118.0(6)
C26 C21 C20 124.0(6)
C23 C24 C25 121.0(6)
C2 C3 C4 121.2(6)
C13 C20 C21 122.7(6)
C10 C9 C8 114.3(5)
C18 C19 C14 121.1(6)
C14 C13 C12 118.1(5)
C20 C13 C14 120.0(6)
C20 C13 C12 120.8(5)
C15 C16 C17 119.9(6)
C2 C7 C6 121.8(6)
C7 C6 C5 119.0(6)
O4 C22 C21 121.6(6)
O4 C22 C23 117.1(6)
C21 C22 C23 121.2(6)
C3 C2 C1 120.4(6)
C7 C2 C3 118.7(6)
C7 C2 C1 120.9(6)
C31 C32 C27 121.2(7)
C19 C18 C17 120.3(6)
C32 C27 C12 118.7(5)
C28 C27 C32 118.5(6)
C28 C27 C12 122.6(6)
O3 C12 O4 106.8(4)
O3 C12 C13 113.9(5)
O3 C12 C27 106.6(5)
O4 C12 C13 112.5(5)
O4 C12 C27 107.4(5)
C27 C12 C13 109.3(5)
C14 C15 N1 119.8(5)
C16 C15 N1 119.7(6)
C16 C15 C14 120.5(6)
C24 C23 C22 119.3(6)
N1 C8 C9 111.5(5)
C29 C28 C27 120.4(6)
C25 C26 C21 121.5(7)
C30 C29 C28 120.6(7)
C29 C30 C31 119.7(6)
C32 C31 C30 119.6(7)

loop_
_geom_bond_atom_site_label_1
_geom_bond_atom_site_label_2
_geom_bond_distance
S01 O1 1.440(4)
S01 O2 1.436(4)
S01 N1 1.627(5)
S01 C5 1.762(6)
O3 C10 1.469(7)
O3 C12 1.407(7)
O4 C22 1.372(7)
O4 C12 1.454(7)
N1 C15 1.442(7)
N1 C8 1.488(8)
C25 C24 1.392(10)
C25 C26 1.386(10)
C5 C4 1.395(9)
C5 C6 1.396(9)
C10 C9 1.514(9)
C10 C11 1.520(8)
C4 C3 1.392(9)
C14 C19 1.406(8)
C14 C13 1.493(8)
C14 C15 1.392(8)
C17 C16 1.404(9)
C17 C18 1.377(9)
C21 C20 1.443(9)
C21 C22 1.390(9)
C21 C26 1.403(9)
C24 C23 1.380(9)
C3 C2 1.392(9)
C20 C13 1.341(8)
C9 C8 1.527(9)
C19 C18 1.376(9)
C13 C12 1.533(8)
C16 C15 1.390(9)
C7 C6 1.382(9)
C7 C2 1.380(10)
C22 C23 1.398(9)
C2 C1 1.504(9)
C32 C27 1.395(9)
C32 C31 1.370(9)
C27 C12 1.529(8)
C27 C28 1.385(9)
C28 C29 1.378(9)
C29 C30 1.376(10)
C30 C31 1.389(10)
